data_4024144
loop_
_publ_author_name
'Delong Liu'
'Fang Xie'
'Wanbin Zhang'

_publ_section_title
;
 Novel C~2~-Symmetric Planar Chiral Diphosphine Ligands and
 Their Application in Pd-Catalyzed Asymmetric Allylic Substitutions
;
_journal_name_full 'Journal of Organic Chemistry'
_journal_page_first 6992
_journal_page_last 6997
_journal_paper_doi 10.1021/jo0711440
_journal_volume 72
_journal_year 2007
_chemical_absolute_configuration ad
_chemical_formula_sum 'C41 H36 Cl6 O4 P2 Pd Ru'
_chemical_formula_weight 1074.81
_chemical_name_systematic
; 
 ? 
;
_space_group_IT_number 20
_symmetry_cell_setting orthorhombic
_symmetry_space_group_name_Hall 'C 2c 2'
_symmetry_space_group_name_H-M 'C 2 2 21'
_atom_sites_solution_hydrogens geom
_atom_sites_solution_primary direct
_atom_sites_solution_secondary difmap
_audit_creation_method SHELXL-97
_cell_angle_alpha 90.00
_cell_angle_beta 90.00
_cell_angle_gamma 90.00
_cell_formula_units_Z 8
_cell_length_a 10.0342(6)
_cell_length_b 20.4049(12)
_cell_length_c 42.599(3)
_cell_measurement_reflns_used 3699
_cell_measurement_temperature 293(2)
_cell_measurement_theta_max 47.806
_cell_measurement_theta_min 4.427
_cell_volume 8722.0(9)
_computing_cell_refinement 'Bruker SMART'
_computing_data_collection 'Bruker SMART'
_computing_data_reduction 'Bruker SHELXTL'
_computing_molecular_graphics 'Bruker SHELXTL'
_computing_publication_material 'Bruker SHELXTL'
_computing_structure_refinement 'SHELXL-97 (Sheldrick, 1997)'
_computing_structure_solution 'SHELXS-97 (Sheldrick, 1990)'
_diffrn_ambient_temperature 293(2)
_diffrn_measured_fraction_theta_full 1.000
_diffrn_measured_fraction_theta_max 1.000
_diffrn_measurement_device_type 'CCD area detector'
_diffrn_measurement_method 'phi and omega scans'
_diffrn_radiation_monochromator graphite
_diffrn_radiation_source 'fine-focus sealed tube'
_diffrn_radiation_type MoK\a
_diffrn_radiation_wavelength 0.71073
_diffrn_reflns_av_R_equivalents 0.1092
_diffrn_reflns_av_sigmaI/netI 0.1267
_diffrn_reflns_limit_h_max 12
_diffrn_reflns_limit_h_min -12
_diffrn_reflns_limit_k_max 18
_diffrn_reflns_limit_k_min -25
_diffrn_reflns_limit_l_max 52
_diffrn_reflns_limit_l_min -43
_diffrn_reflns_number 23985
_diffrn_reflns_theta_full 26.00
_diffrn_reflns_theta_max 26.00
_diffrn_reflns_theta_min 1.91
_exptl_absorpt_coefficient_mu 1.239
_exptl_absorpt_correction_T_max 1.00000
_exptl_absorpt_correction_T_min 0.77756
_exptl_absorpt_correction_type empirical
_exptl_absorpt_process_details sadabs
_exptl_crystal_colour green
_exptl_crystal_density_diffrn 1.637
_exptl_crystal_density_method 'not measured'
_exptl_crystal_description prismatic
_exptl_crystal_F_000 4288
_exptl_crystal_size_max 0.380
_exptl_crystal_size_mid 0.247
_exptl_crystal_size_min 0.068
_refine_diff_density_max 1.096
_refine_diff_density_min -1.434
_refine_diff_density_rms 0.134
_refine_ls_abs_structure_details 'Flack H D (1983), Acta Cryst. A39, 876-881'
_refine_ls_abs_structure_Flack 0.04(5)
_refine_ls_extinction_coef 0.00013(3)
_refine_ls_extinction_expression Fc^*^=kFc[1+0.001xFc^2^\l^3^/sin(2\q)]^-1/4^
_refine_ls_extinction_method SHELXL
_refine_ls_goodness_of_fit_ref 1.019
_refine_ls_hydrogen_treatment constr
_refine_ls_matrix_type full
_refine_ls_number_parameters 504
_refine_ls_number_reflns 8577
_refine_ls_number_restraints 6
_refine_ls_restrained_S_all 1.023
_refine_ls_R_factor_all 0.0945
_refine_ls_R_factor_gt 0.0673
_refine_ls_shift/su_max 0.042
_refine_ls_shift/su_mean 0.002
_refine_ls_structure_factor_coef Fsqd
_refine_ls_weighting_details 'calc w=1/[\s^2^(Fo^2^)+(0.0493P)^2^+0.0000P] where P=(Fo^2^+2Fc^2^)/3'
_refine_ls_weighting_scheme calc
_refine_ls_wR_factor_gt 0.1258
_refine_ls_wR_factor_ref 0.1399
_reflns_number_gt 6244
_reflns_number_total 8577
_reflns_threshold_expression >2sigma(I)
_cod_data_source_file jo0711440-File004.cif
_cod_data_source_block cd27151
_cod_depositor_comments
;
The following automatic conversions were performed:
'_symmetry_cell_setting' value 'Orthorhombic' changed to 'orthorhombic'
according to '/home/saulius/struct/CIF-dictionaries/cif_core.dic'
dictionary named 'cif_core.dic' version 2.4.1 from 2010-06-29.

Automatic conversion script
Id: cif_fix_enum 1527 2010-12-29 10:47:43Z saulius 
;
_cod_database_code 4024144

loop_
_symmetry_equiv_pos_as_xyz
'x, y, z'
'-x, -y, z+1/2'
'-x, y, -z+1/2'
'x, -y, -z'
'x+1/2, y+1/2, z'
'-x+1/2, -y+1/2, z+1/2'
'-x+1/2, y+1/2, -z+1/2'
'x+1/2, -y+1/2, -z'

loop_
_atom_site_label
_atom_site_type_symbol
_atom_site_fract_x
_atom_site_fract_y
_atom_site_fract_z
_atom_site_U_iso_or_equiv
_atom_site_adp_type
_atom_site_occupancy
_atom_site_symmetry_multiplicity
_atom_site_calc_flag
_atom_site_refinement_flags
_atom_site_disorder_assembly
_atom_site_disorder_group
Pd1 Pd 0.58705(7) 0.20575(3) 0.107835(17) 0.02734(18) Uani 1 1 d . . .
Ru1 Ru 0.25581(8) 0.06498(3) 0.096716(17) 0.02878(19) Uani 1 1 d . . .
P1 P 0.3774(2) 0.22683(11) 0.08850(6) 0.0272(6) Uani 1 1 d . . .
P2 P 0.5816(3) 0.09981(10) 0.12481(6) 0.0290(5) Uani 1 1 d . . .
Cl1 Cl 0.6163(3) 0.31908(11) 0.10305(7) 0.0527(8) Uani 1 1 d . . .
Cl2 Cl 0.8121(3) 0.19503(14) 0.12024(8) 0.0575(8) Uani 1 1 d . . .
Cl3 Cl 0.2486(10) 0.8275(3) 0.17824(13) 0.189(4) Uani 1 1 d D . .
Cl4 Cl 0.3547(9) 0.9351(4) 0.20998(16) 0.083(2) Uani 0.50 1 d PD . .
Cl5 Cl 0.336(3) 0.8293(9) 0.2417(4) 0.192(15) Uani 0.50 1 d PD . .
Cl6 Cl 0.0952(18) 0.9171(7) 0.2127(4) 0.177(11) Uiso 0.70(2) 1 d PD . .
Cl4' Cl 0.233(3) 0.9426(12) 0.2152(5) 0.087(11) Uiso 0.30(3) 1 d P . .
Cl5' Cl 0.165(3) 0.8193(8) 0.2395(5) 0.191(16) Uani 0.50 1 d PD . .
O1 O 0.3199(8) 0.0818(4) 0.00358(16) 0.053(2) Uani 1 1 d . . .
O2 O 0.4754(7) 0.1378(3) 0.03190(17) 0.0420(18) Uani 1 1 d . . .
O3 O 0.3560(9) 0.1514(4) 0.1705(2) 0.060(2) Uani 1 1 d . . .
O4 O 0.1760(9) 0.0937(5) 0.1813(2) 0.074(3) Uani 1 1 d . . .
C1 C 0.2582(10) 0.1631(4) 0.07931(19) 0.029(2) Uani 1 1 d . . .
C2 C 0.1335(9) 0.1520(5) 0.0943(2) 0.035(2) Uani 1 1 d . . .
H2 H 0.1016 0.1764 0.1126 0.042 Uiso 1 1 calc R . .
C3 C 0.0618(9) 0.1009(5) 0.0795(2) 0.036(2) Uani 1 1 d . . .
H3 H -0.0262 0.0844 0.0855 0.044 Uiso 1 1 calc R . .
C4 C 0.1394(10) 0.0796(4) 0.0533(2) 0.039(3) Uani 1 1 d . . .
H4 H 0.1146 0.0457 0.0381 0.047 Uiso 1 1 calc R . .
C5 C 0.2596(10) 0.1177(5) 0.05325(19) 0.032(2) Uani 1 1 d . . .
C6 C 0.3648(10) 0.1133(4) 0.0293(2) 0.027(2) Uani 1 1 d . . .
C7 C 0.4148(15) 0.0790(6) -0.0227(2) 0.067(4) Uani 1 1 d . . .
H7A H 0.3954 0.0410 -0.0356 0.080 Uiso 1 1 calc R . .
H7B H 0.5046 0.0743 -0.0146 0.080 Uiso 1 1 calc R . .
C8 C 0.4300(8) 0.0489(3) 0.1234(2) 0.0222(19) Uani 1 1 d . . .
C9 C 0.4142(10) -0.0080(4) 0.1044(2) 0.036(2) Uani 1 1 d . . .
H9 H 0.4774 -0.0236 0.0886 0.044 Uiso 1 1 calc R . .
C10 C 0.2918(11) -0.0374(4) 0.1120(3) 0.045(3) Uani 1 1 d . . .
H10 H 0.2551 -0.0766 0.1018 0.054 Uiso 1 1 calc R . .
C11 C 0.2305(11) -0.0024(5) 0.1361(2) 0.040(2) Uani 1 1 d . . .
H11 H 0.1461 -0.0136 0.1464 0.048 Uiso 1 1 calc R . .
C12 C 0.3155(10) 0.0516(5) 0.1440(2) 0.034(2) Uani 1 1 d . . .
C13 C 0.2878(12) 0.1044(6) 0.1662(2) 0.047(3) Uani 1 1 d . . .
C14 C 0.1332(16) 0.1423(9) 0.2041(4) 0.105(6) Uani 1 1 d D . .
H14A H 0.0994 0.1216 0.2230 0.126 Uiso 1 1 calc R . .
H14B H 0.2058 0.1714 0.2096 0.126 Uiso 1 1 calc R . .
C15 C 0.3788(9) 0.2694(4) 0.0512(2) 0.034(2) Uani 1 1 d . . .
C16 C 0.2613(11) 0.2820(5) 0.0344(2) 0.045(3) Uani 1 1 d . . .
H16 H 0.1811 0.2690 0.0434 0.054 Uiso 1 1 calc R . .
C17 C 0.2572(13) 0.3116(5) 0.0063(3) 0.056(3) Uani 1 1 d . . .
H17 H 0.1762 0.3200 -0.0036 0.067 Uiso 1 1 calc R . .
C18 C 0.3774(12) 0.3294(7) -0.0078(3) 0.065(4) Uani 1 1 d . . .
H18 H 0.3773 0.3487 -0.0275 0.078 Uiso 1 1 calc R . .
C19 C 0.4940(12) 0.3188(5) 0.0072(3) 0.054(3) Uani 1 1 d . . .
H19 H 0.5734 0.3324 -0.0019 0.065 Uiso 1 1 calc R . .
C20 C 0.4962(9) 0.2879(5) 0.0359(2) 0.039(2) Uani 1 1 d . . .
H20 H 0.5778 0.2791 0.0454 0.046 Uiso 1 1 calc R . .
C21 C 0.2846(10) 0.2769(4) 0.11578(19) 0.033(2) Uani 1 1 d . . .
C22 C 0.3421(11) 0.2912(6) 0.1450(3) 0.054(3) Uani 1 1 d . . .
H22 H 0.4260 0.2749 0.1499 0.065 Uiso 1 1 calc R . .
C23 C 0.2726(16) 0.3305(6) 0.1670(3) 0.070(4) Uani 1 1 d . . .
H23 H 0.3131 0.3430 0.1857 0.084 Uiso 1 1 calc R . .
C24 C 0.1415(16) 0.3504(6) 0.1601(4) 0.080(5) Uani 1 1 d . . .
H24 H 0.0936 0.3736 0.1752 0.096 Uiso 1 1 calc R . .
C25 C 0.0830(15) 0.3364(6) 0.1320(3) 0.069(4) Uani 1 1 d . . .
H25 H -0.0029 0.3508 0.1275 0.083 Uiso 1 1 calc R . .
C26 C 0.1536(11) 0.3004(5) 0.1102(3) 0.057(3) Uani 1 1 d . . .
H26 H 0.1136 0.2911 0.0910 0.069 Uiso 1 1 calc R . .
C27 C 0.6958(9) 0.0487(4) 0.1026(2) 0.035(2) Uani 1 1 d . . .
C28 C 0.6935(10) 0.0514(6) 0.0700(3) 0.055(3) Uani 1 1 d . . .
H28 H 0.6422 0.0833 0.0601 0.066 Uiso 1 1 calc R . .
C29 C 0.7643(14) 0.0085(7) 0.0522(3) 0.078(4) Uani 1 1 d . . .
H29 H 0.7583 0.0113 0.0305 0.093 Uiso 1 1 calc R . .
C30 C 0.8441(15) -0.0387(6) 0.0651(5) 0.097(7) Uani 1 1 d . . .
H30 H 0.8921 -0.0673 0.0524 0.116 Uiso 1 1 calc R . .
C31 C 0.8516(12) -0.0429(5) 0.0967(4) 0.071(5) Uani 1 1 d . . .
H31 H 0.9054 -0.0745 0.1060 0.085 Uiso 1 1 calc R . .
C32 C 0.7792(11) -0.0003(5) 0.1149(3) 0.050(3) Uani 1 1 d . . .
H32 H 0.7858 -0.0041 0.1366 0.060 Uiso 1 1 calc R . .
C33 C 0.6247(10) 0.0919(6) 0.1656(2) 0.044(3) Uani 1 1 d . . .
C34 C 0.6550(14) 0.1445(6) 0.1850(3) 0.070(4) Uani 1 1 d . . .
H34 H 0.6649 0.1858 0.1760 0.084 Uiso 1 1 calc R . .
C35 C 0.6707(18) 0.1384(7) 0.2163(3) 0.101(6) Uani 1 1 d . . .
H35 H 0.6861 0.1749 0.2289 0.121 Uiso 1 1 calc R . .
C36 C 0.6632(18) 0.0747(9) 0.2296(3) 0.107(6) Uani 1 1 d . . .
H36 H 0.6806 0.0687 0.2509 0.129 Uiso 1 1 calc R . .
C37 C 0.6314(18) 0.0240(8) 0.2119(3) 0.096(6) Uani 1 1 d . . .
H37 H 0.6219 -0.0169 0.2212 0.115 Uiso 1 1 calc R . .
C38 C 0.6117(11) 0.0299(5) 0.1796(3) 0.050(3) Uani 1 1 d . . .
H38 H 0.5902 -0.0066 0.1676 0.059 Uiso 1 1 calc R . .
C39 C 0.4073(16) 0.1387(6) -0.0423(3) 0.075(4) Uani 1 1 d . . .
H39A H 0.3168 0.1458 -0.0487 0.112 Uiso 1 1 calc R . .
H39B H 0.4627 0.1335 -0.0605 0.112 Uiso 1 1 calc R . .
H39C H 0.4377 0.1757 -0.0303 0.112 Uiso 1 1 calc R . .
C40 C 0.034(2) 0.1753(12) 0.1885(5) 0.111(14) Uani 1 1 d D . .
H40A H 0.0272 0.1592 0.1674 0.141 Uiso 1 1 calc R . .
H40B H 0.0543 0.2213 0.1881 0.141 Uiso 1 1 calc R . .
H40C H -0.0494 0.1687 0.1991 0.141 Uiso 1 1 calc R . .
C41 C 0.2435(19) 0.8697(8) 0.2139(3) 0.171(9) Uiso 1 1 d D . .

loop_
_atom_site_aniso_label
_atom_site_aniso_U_11
_atom_site_aniso_U_22
_atom_site_aniso_U_33
_atom_site_aniso_U_23
_atom_site_aniso_U_13
_atom_site_aniso_U_12
Pd1 0.0233(3) 0.0207(3) 0.0380(4) 0.0002(3) 0.0000(3) -0.0056(3)
Ru1 0.0250(4) 0.0271(4) 0.0343(4) 0.0034(3) -0.0014(4) -0.0081(3)
P1 0.0239(13) 0.0219(12) 0.0358(15) 0.0022(10) 0.0010(10) -0.0015(9)
P2 0.0284(13) 0.0207(12) 0.0377(14) -0.0012(10) -0.0044(13) -0.0026(11)
Cl1 0.0591(18) 0.0258(12) 0.073(2) 0.0035(12) -0.0035(16) -0.0165(12)
Cl2 0.0249(13) 0.0539(18) 0.094(2) -0.0022(16) -0.0089(14) -0.0041(12)
Cl3 0.172(11) 0.106(6) 0.050(4) -0.053(4) 0.043(6) -0.106(7)
Cl4 0.112(7) 0.069(4) 0.066(5) -0.013(4) 0.006(4) -0.025(5)
Cl5 0.29(5) 0.108(15) 0.096(11) -0.018(10) -0.05(2) 0.10(3)
Cl5' 0.24(4) 0.108(14) 0.108(16) 0.061(12) 0.13(2) 0.10(2)
O1 0.074(6) 0.054(5) 0.031(4) -0.008(3) 0.005(4) -0.017(4)
O2 0.038(4) 0.041(4) 0.047(5) 0.002(3) 0.002(4) -0.001(3)
O3 0.061(6) 0.049(5) 0.071(6) -0.016(4) 0.011(5) 0.001(4)
O4 0.075(7) 0.103(8) 0.045(5) -0.006(5) 0.022(5) 0.005(6)
C1 0.026(5) 0.040(5) 0.020(5) 0.007(4) -0.005(5) -0.003(5)
C2 0.025(5) 0.050(6) 0.031(6) -0.003(5) 0.004(4) 0.006(4)
C3 0.014(5) 0.044(6) 0.051(7) 0.013(5) 0.004(4) -0.008(4)
C4 0.041(6) 0.027(6) 0.050(7) 0.010(5) -0.018(5) -0.011(4)
C5 0.023(5) 0.053(6) 0.022(5) 0.014(4) -0.002(5) -0.003(5)
C6 0.036(6) 0.018(5) 0.027(5) 0.005(4) -0.002(4) 0.005(4)
C7 0.094(10) 0.064(8) 0.041(7) -0.013(6) 0.026(7) -0.028(8)
C8 0.018(4) 0.011(4) 0.038(5) 0.009(3) 0.006(4) 0.004(3)
C9 0.038(5) 0.015(4) 0.056(7) 0.004(4) -0.009(6) 0.002(4)
C10 0.060(7) 0.023(5) 0.052(7) 0.009(5) -0.019(6) -0.018(5)
C11 0.039(6) 0.045(6) 0.036(6) 0.016(5) -0.002(5) 0.003(5)
C12 0.048(6) 0.035(6) 0.020(5) 0.012(4) -0.002(4) -0.010(5)
C13 0.043(7) 0.070(9) 0.029(6) 0.019(6) -0.003(5) 0.010(6)
C14 0.078(12) 0.120(16) 0.077(14) -0.005(11) 0.014(10) 0.036(11)
C15 0.027(6) 0.032(5) 0.044(6) 0.004(4) -0.006(5) 0.007(4)
C16 0.031(6) 0.058(7) 0.047(6) 0.006(5) 0.014(5) 0.016(6)
C17 0.062(8) 0.050(7) 0.055(7) 0.018(5) -0.012(7) 0.012(7)
C18 0.057(9) 0.087(10) 0.050(8) 0.028(7) 0.010(7) 0.008(7)
C19 0.053(8) 0.061(8) 0.048(8) 0.024(6) 0.012(6) -0.018(6)
C20 0.019(5) 0.040(6) 0.056(7) 0.006(5) -0.002(5) -0.002(5)
C21 0.047(7) 0.030(5) 0.021(5) 0.000(4) 0.002(4) -0.002(4)
C22 0.045(7) 0.060(8) 0.057(8) -0.002(6) -0.001(6) 0.004(6)
C23 0.104(13) 0.056(8) 0.050(8) -0.027(6) 0.032(8) -0.011(8)
C24 0.085(11) 0.034(7) 0.101(14) -0.013(8) 0.062(11) 0.003(7)
C25 0.073(10) 0.059(8) 0.075(10) 0.006(7) 0.006(9) 0.022(8)
C26 0.060(7) 0.044(7) 0.068(8) 0.005(7) 0.020(7) 0.024(6)
C27 0.029(5) 0.030(5) 0.045(7) -0.005(4) 0.002(5) 0.001(4)
C28 0.028(6) 0.070(9) 0.066(9) -0.020(7) -0.002(6) 0.001(6)
C29 0.062(9) 0.099(11) 0.073(9) -0.046(8) 0.023(8) 0.007(9)
C30 0.075(11) 0.035(8) 0.120(18) -0.033(10) 0.069(12) -0.023(7)
C31 0.058(8) 0.028(6) 0.107(13) 0.028(8) 0.038(9) 0.028(5)
C32 0.052(7) 0.027(5) 0.070(8) 0.007(5) 0.006(6) 0.010(5)
C33 0.039(7) 0.067(8) 0.027(6) -0.007(5) -0.017(5) 0.001(5)
C34 0.111(12) 0.051(8) 0.049(8) 0.006(6) -0.011(8) -0.015(8)
C35 0.114(18) 0.073(10) 0.056(10) 0.004(8) -0.047(10) -0.051(10)
C36 0.111(16) 0.092(15) 0.049(9) 0.017(10) -0.033(9) -0.050(13)
C37 0.114(16) 0.089(11) 0.055(10) 0.031(8) -0.033(10) -0.023(11)
C38 0.056(8) 0.039(6) 0.053(7) 0.016(5) -0.019(6) -0.016(6)
C39 0.101(12) 0.073(9) 0.041(7) -0.002(6) 0.008(8) -0.018(9)
C40 0.12(3) 0.10(3) 0.07(2) -0.034(19) -0.025(19) 0.06(2)

loop_
_atom_type_symbol
_atom_type_description
_atom_type_scat_dispersion_real
_atom_type_scat_dispersion_imag
_atom_type_scat_source
C C 0.0033 0.0016 'International Tables Vol C Tables 4.2.6.8 and 6.1.1.4'
H H 0.0000 0.0000 'International Tables Vol C Tables 4.2.6.8 and 6.1.1.4'
O O 0.0106 0.0060 'International Tables Vol C Tables 4.2.6.8 and 6.1.1.4'
P P 0.1023 0.0942 'International Tables Vol C Tables 4.2.6.8 and 6.1.1.4'
Cl Cl 0.1484 0.1585 'International Tables Vol C Tables 4.2.6.8 and 6.1.1.4'
Ru Ru -1.2594 0.8363 'International Tables Vol C Tables 4.2.6.8 and 6.1.1.4'
Pd Pd -0.9988 1.0072 'International Tables Vol C Tables 4.2.6.8 and 6.1.1.4'

loop_
_geom_angle_atom_site_label_1
_geom_angle_atom_site_label_2
_geom_angle_atom_site_label_3
_geom_angle
_geom_angle_site_symmetry_1
_geom_angle_site_symmetry_3
_geom_angle_publ_flag
P2 Pd1 P1 105.60(9) . . ?
P2 Pd1 Cl2 82.09(10) . . ?
P1 Pd1 Cl2 170.25(10) . . ?
P2 Pd1 Cl1 165.37(10) . . ?
P1 Pd1 Cl1 84.20(9) . . ?
Cl2 Pd1 Cl1 89.47(10) . . ?
C8 Ru1 C12 40.0(3) . . ?
C8 Ru1 C1 108.9(3) . . ?
C12 Ru1 C1 116.6(3) . . ?
C8 Ru1 C5 122.0(3) . . ?
C12 Ru1 C5 151.9(4) . . ?
C1 Ru1 C5 39.5(3) . . ?
C8 Ru1 C2 128.6(3) . . ?
C12 Ru1 C2 108.2(4) . . ?
C1 Ru1 C2 38.7(3) . . ?
C5 Ru1 C2 63.6(4) . . ?
C8 Ru1 C11 65.4(3) . . ?
C12 Ru1 C11 38.8(3) . . ?
C1 Ru1 C11 149.1(4) . . ?
C5 Ru1 C11 169.2(4) . . ?
C2 Ru1 C11 119.2(4) . . ?
C8 Ru1 C9 38.5(3) . . ?
C12 Ru1 C9 64.3(4) . . ?
C1 Ru1 C9 132.7(4) . . ?
C5 Ru1 C9 117.1(4) . . ?
C2 Ru1 C9 166.5(3) . . ?
C11 Ru1 C9 62.8(4) . . ?
C8 Ru1 C3 164.1(4) . . ?
C12 Ru1 C3 127.5(4) . . ?
C1 Ru1 C3 65.3(4) . . ?
C5 Ru1 C3 63.9(4) . . ?
C2 Ru1 C3 37.8(3) . . ?
C11 Ru1 C3 111.3(4) . . ?
C9 Ru1 C3 155.7(3) . . ?
C8 Ru1 C4 155.6(4) . . ?
C12 Ru1 C4 164.4(4) . . ?
C1 Ru1 C4 65.7(3) . . ?
C5 Ru1 C4 38.5(3) . . ?
C2 Ru1 C4 63.1(4) . . ?
C11 Ru1 C4 131.8(4) . . ?
C9 Ru1 C4 126.8(4) . . ?
C3 Ru1 C4 37.7(4) . . ?
C8 Ru1 C10 63.9(3) . . ?
C12 Ru1 C10 63.5(4) . . ?
C1 Ru1 C10 169.5(4) . . ?
C5 Ru1 C10 136.4(4) . . ?
C2 Ru1 C10 151.7(4) . . ?
C11 Ru1 C10 36.9(4) . . ?
C9 Ru1 C10 37.0(3) . . ?
C3 Ru1 C10 123.7(4) . . ?
C4 Ru1 C10 117.3(4) . . ?
C21 P1 C1 101.8(4) . . ?
C21 P1 C15 107.3(4) . . ?
C1 P1 C15 99.2(4) . . ?
C21 P1 Pd1 110.3(3) . . ?
C1 P1 Pd1 123.2(3) . . ?
C15 P1 Pd1 113.4(3) . . ?
C33 P2 C27 107.5(5) . . ?
C33 P2 C8 100.3(5) . . ?
C27 P2 C8 100.4(4) . . ?
C33 P2 Pd1 112.7(4) . . ?
C27 P2 Pd1 111.4(3) . . ?
C8 P2 Pd1 123.0(3) . . ?
Cl4' Cl4 C41 56.9(13) . . ?
C41 Cl5 Cl5' 58.7(8) . . ?
Cl4' Cl6 C41 53.7(12) . . ?
Cl4' Cl6 Cl5' 89.3(14) . . ?
C41 Cl6 Cl5' 44.8(7) . . ?
Cl4 Cl4' Cl6 149(2) . . ?
Cl4 Cl4' C41 78.6(16) . . ?
Cl6 Cl4' C41 73.3(13) . . ?
C41 Cl5' Cl5 60.0(9) . . ?
C41 Cl5' Cl6 47.6(8) . . ?
Cl5 Cl5' Cl6 102.5(12) . . ?
C6 O1 C7 114.9(9) . . ?
C13 O4 C14 117.7(12) . . ?
C2 C1 C5 104.5(8) . . ?
C2 C1 P1 126.7(7) . . ?
C5 C1 P1 128.3(7) . . ?
C2 C1 Ru1 71.7(5) . . ?
C5 C1 Ru1 70.5(5) . . ?
P1 C1 Ru1 127.3(5) . . ?
C3 C2 C1 111.3(9) . . ?
C3 C2 Ru1 72.8(5) . . ?
C1 C2 Ru1 69.6(5) . . ?
C3 C2 H2 124.3 . . ?
C1 C2 H2 124.3 . . ?
Ru1 C2 H2 124.3 . . ?
C2 C3 C4 107.2(8) . . ?
C2 C3 Ru1 69.4(5) . . ?
C4 C3 Ru1 71.2(5) . . ?
C2 C3 H3 126.4 . . ?
C4 C3 H3 126.4 . . ?
Ru1 C3 H3 126.4 . . ?
C3 C4 C5 107.2(8) . . ?
C3 C4 Ru1 71.1(6) . . ?
C5 C4 Ru1 68.3(5) . . ?
C3 C4 H4 126.4 . . ?
C5 C4 H4 126.4 . . ?
Ru1 C4 H4 126.4 . . ?
C4 C5 C1 109.7(9) . . ?
C4 C5 C6 124.9(9) . . ?
C1 C5 C6 125.3(9) . . ?
C4 C5 Ru1 73.2(5) . . ?
C1 C5 Ru1 70.0(5) . . ?
C6 C5 Ru1 125.6(7) . . ?
O2 C6 O1 124.9(9) . . ?
O2 C6 C5 124.3(9) . . ?
O1 C6 C5 110.7(9) . . ?
O1 C7 C39 111.4(11) . . ?
O1 C7 H7A 109.4 . . ?
C39 C7 H7A 109.4 . . ?
O1 C7 H7B 109.4 . . ?
C39 C7 H7B 109.3 . . ?
H7A C7 H7B 108.0 . . ?
C9 C8 C12 106.6(8) . . ?
C9 C8 P2 124.7(7) . . ?
C12 C8 P2 128.0(7) . . ?
C9 C8 Ru1 74.2(5) . . ?
C12 C8 Ru1 70.3(5) . . ?
P2 C8 Ru1 127.8(4) . . ?
C10 C9 C8 108.5(9) . . ?
C10 C9 Ru1 72.1(6) . . ?
C8 C9 Ru1 67.3(5) . . ?
C10 C9 H9 125.8 . . ?
C8 C9 H9 125.8 . . ?
Ru1 C9 H9 125.8 . . ?
C11 C10 C9 109.6(9) . . ?
C11 C10 Ru1 70.2(5) . . ?
C9 C10 Ru1 70.8(5) . . ?
C11 C10 H10 125.2 . . ?
C9 C10 H10 125.2 . . ?
Ru1 C10 H10 125.2 . . ?
C10 C11 C12 107.7(9) . . ?
C10 C11 Ru1 72.9(5) . . ?
C12 C11 Ru1 68.1(5) . . ?
C10 C11 H11 126.1 . . ?
C12 C11 H11 126.1 . . ?
Ru1 C11 H11 126.1 . . ?
C11 C12 C8 107.6(8) . . ?
C11 C12 C13 127.3(10) . . ?
C8 C12 C13 124.8(9) . . ?
C11 C12 Ru1 73.0(5) . . ?
C8 C12 Ru1 69.7(5) . . ?
C13 C12 Ru1 117.8(7) . . ?
O3 C13 O4 123.5(12) . . ?
O3 C13 C12 125.7(11) . . ?
O4 C13 C12 110.9(11) . . ?
C40 C14 O4 103.1(16) . . ?
C40 C14 H14A 111.1 . . ?
O4 C14 H14A 111.1 . . ?
C40 C14 H14B 111.2 . . ?
O4 C14 H14B 111.1 . . ?
H14A C14 H14B 109.1 . . ?
C20 C15 C16 115.1(9) . . ?
C20 C15 P1 122.9(7) . . ?
C16 C15 P1 121.8(8) . . ?
C17 C16 C15 124.2(11) . . ?
C17 C16 H16 117.9 . . ?
C15 C16 H16 117.9 . . ?
C16 C17 C18 118.2(11) . . ?
C16 C17 H17 120.9 . . ?
C18 C17 H17 120.9 . . ?
C19 C18 C17 120.3(11) . . ?
C19 C18 H18 119.9 . . ?
C17 C18 H18 119.9 . . ?
C18 C19 C20 120.5(10) . . ?
C18 C19 H19 119.7 . . ?
C20 C19 H19 119.7 . . ?
C19 C20 C15 121.5(9) . . ?
C19 C20 H20 119.2 . . ?
C15 C20 H20 119.2 . . ?
C22 C21 C26 117.3(10) . . ?
C22 C21 P1 118.5(8) . . ?
C26 C21 P1 124.1(8) . . ?
C21 C22 C23 120.1(11) . . ?
C21 C22 H22 119.9 . . ?
C23 C22 H22 119.9 . . ?
C24 C23 C22 119.2(13) . . ?
C24 C23 H23 120.4 . . ?
C22 C23 H23 120.4 . . ?
C25 C24 C23 121.5(13) . . ?
C25 C24 H24 119.3 . . ?
C23 C24 H24 119.3 . . ?
C24 C25 C26 118.7(14) . . ?
C24 C25 H25 120.6 . . ?
C26 C25 H25 120.6 . . ?
C25 C26 C21 123.0(13) . . ?
C25 C26 H26 118.5 . . ?
C21 C26 H26 118.5 . . ?
C28 C27 C32 114.3(10) . . ?
C28 C27 P2 119.2(8) . . ?
C32 C27 P2 126.1(8) . . ?
C29 C28 C27 121.6(12) . . ?
C29 C28 H28 119.2 . . ?
C27 C28 H28 119.2 . . ?
C28 C29 C30 122.3(14) . . ?
C28 C29 H29 118.8 . . ?
C30 C29 H29 118.8 . . ?
C31 C30 C29 118.6(12) . . ?
C31 C30 H30 120.7 . . ?
C29 C30 H30 120.7 . . ?
C30 C31 C32 119.6(12) . . ?
C30 C31 H31 120.2 . . ?
C32 C31 H31 120.2 . . ?
C31 C32 C27 123.5(11) . . ?
C31 C32 H32 118.2 . . ?
C27 C32 H32 118.2 . . ?
C34 C33 C38 117.6(10) . . ?
C34 C33 P2 123.9(9) . . ?
C38 C33 P2 118.1(8) . . ?
C35 C34 C33 122.8(12) . . ?
C35 C34 H34 118.6 . . ?
C33 C34 H34 118.6 . . ?
C34 C35 C36 118.2(13) . . ?
C34 C35 H35 120.9 . . ?
C36 C35 H35 120.9 . . ?
C37 C36 C35 120.1(14) . . ?
C37 C36 H36 119.9 . . ?
C35 C36 H36 119.9 . . ?
C36 C37 C38 122.1(14) . . ?
C36 C37 H37 119.0 . . ?
C38 C37 H37 119.0 . . ?
C37 C38 C33 119.0(11) . . ?
C37 C38 H38 120.5 . . ?
C33 C38 H38 120.5 . . ?
C7 C39 H39A 109.5 . . ?
C7 C39 H39B 109.5 . . ?
H39A C39 H39B 109.5 . . ?
C7 C39 H39C 109.5 . . ?
H39A C39 H39C 109.5 . . ?
H39B C39 H39C 109.5 . . ?
C14 C40 H40A 109.5 . . ?
C14 C40 H40B 109.5 . . ?
H40A C40 H40B 109.5 . . ?
C14 C40 H40C 109.5 . . ?
H40A C40 H40C 109.5 . . ?
H40B C40 H40C 109.5 . . ?
Cl4' C41 Cl5' 123.3(16) . . ?
Cl4' C41 Cl5 119.4(15) . . ?
Cl5' C41 Cl5 61.3(12) . . ?
Cl4' C41 Cl3 121.6(13) . . ?
Cl5' C41 Cl3 105.9(11) . . ?
Cl5 C41 Cl3 110.3(12) . . ?
Cl4' C41 Cl4 44.5(12) . . ?
Cl5' C41 Cl4 145.5(14) . . ?
Cl5 C41 Cl4 94.9(13) . . ?
Cl3 C41 Cl4 105.9(9) . . ?
Cl4' C41 Cl6 53.1(12) . . ?
Cl5' C41 Cl6 87.5(12) . . ?
Cl5 C41 Cl6 137.4(14) . . ?
Cl3 C41 Cl6 105.5(11) . . ?
Cl4 C41 Cl6 96.7(10) . . ?

loop_
_geom_bond_atom_site_label_1
_geom_bond_atom_site_label_2
_geom_bond_distance
_geom_bond_site_symmetry_2
_geom_bond_publ_flag
Pd1 P2 2.280(2) . ?
Pd1 P1 2.300(2) . ?
Pd1 Cl2 2.330(3) . ?
Pd1 Cl1 2.340(2) . ?
Ru1 C8 2.112(8) . ?
Ru1 C12 2.119(9) . ?
Ru1 C1 2.135(9) . ?
Ru1 C5 2.141(8) . ?
Ru1 C2 2.162(9) . ?
Ru1 C11 2.184(9) . ?
Ru1 C9 2.202(9) . ?
Ru1 C3 2.206(9) . ?
Ru1 C4 2.207(10) . ?
Ru1 C10 2.218(9) . ?
P1 C21 1.806(9) . ?
P1 C1 1.809(9) . ?
P1 C15 1.812(10) . ?
P2 C33 1.797(10) . ?
P2 C27 1.816(9) . ?
P2 C8 1.843(8) . ?
Cl3 C41 1.748(15) . ?
Cl4 Cl4' 1.25(3) . ?
Cl4 C41 1.749(15) . ?
Cl5 C41 1.717(16) . ?
Cl5 Cl5' 1.74(3) . ?
Cl6 Cl4' 1.48(3) . ?
Cl6 C41 1.775(16) . ?
Cl6 Cl5' 2.40(2) . ?
Cl4' C41 1.49(3) . ?
Cl5' C41 1.694(16) . ?
O1 C6 1.348(11) . ?
O1 C7 1.472(13) . ?
O2 C6 1.222(11) . ?
O3 C13 1.193(13) . ?
O4 C13 1.312(13) . ?
O4 C14 1.452(17) . ?
C1 C2 1.423(13) . ?
C1 C5 1.446(12) . ?
C2 C3 1.416(13) . ?
C2 H2 0.9800 . ?
C3 C4 1.426(14) . ?
C3 H3 0.9800 . ?
C4 C5 1.435(13) . ?
C4 H4 0.9800 . ?
C5 C6 1.471(13) . ?
C7 C39 1.477(15) . ?
C7 H7A 0.9700 . ?
C7 H7B 0.9700 . ?
C8 C9 1.423(11) . ?
C8 C12 1.446(12) . ?
C9 C10 1.404(13) . ?
C9 H9 0.9800 . ?
C10 C11 1.394(14) . ?
C10 H10 0.9800 . ?
C11 C12 1.432(13) . ?
C11 H11 0.9800 . ?
C12 C13 1.462(15) . ?
C14 C40 1.375(15) . ?
C14 H14A 0.9700 . ?
C14 H14B 0.9700 . ?
C15 C20 1.397(13) . ?
C15 C16 1.401(13) . ?
C16 C17 1.344(13) . ?
C16 H16 0.9300 . ?
C17 C18 1.396(15) . ?
C17 H17 0.9300 . ?
C18 C19 1.350(15) . ?
C18 H18 0.9300 . ?
C19 C20 1.376(14) . ?
C19 H19 0.9300 . ?
C20 H20 0.9300 . ?
C21 C22 1.402(13) . ?
C21 C26 1.419(14) . ?
C22 C23 1.416(15) . ?
C22 H22 0.9300 . ?
C23 C24 1.41(2) . ?
C23 H23 0.9300 . ?
C24 C25 1.367(19) . ?
C24 H24 0.9300 . ?
C25 C26 1.378(16) . ?
C25 H25 0.9300 . ?
C26 H26 0.9300 . ?
C27 C28 1.389(14) . ?
C27 C32 1.406(13) . ?
C28 C29 1.358(15) . ?
C28 H28 0.9300 . ?
C29 C30 1.37(2) . ?
C29 H29 0.9300 . ?
C30 C31 1.35(2) . ?
C30 H30 0.9300 . ?
C31 C32 1.375(15) . ?
C31 H31 0.9300 . ?
C32 H32 0.9300 . ?
C33 C34 1.389(15) . ?
C33 C38 1.405(14) . ?
C34 C35 1.351(16) . ?
C34 H34 0.9300 . ?
C35 C36 1.42(2) . ?
C35 H35 0.9300 . ?
C36 C37 1.320(19) . ?
C36 H36 0.9300 . ?
C37 C38 1.393(16) . ?
C37 H37 0.9300 . ?
C38 H38 0.9300 . ?
C39 H39A 0.9600 . ?
C39 H39B 0.9600 . ?
C39 H39C 0.9600 . ?
C40 H40A 0.9600 . ?
C40 H40B 0.9600 . ?
C40 H40C 0.9600 . ?

loop_
_geom_torsion_atom_site_label_1
_geom_torsion_atom_site_label_2
_geom_torsion_atom_site_label_3
_geom_torsion_atom_site_label_4
_geom_torsion
_geom_torsion_site_symmetry_1
_geom_torsion_site_symmetry_2
_geom_torsion_site_symmetry_3
_geom_torsion_site_symmetry_4
_geom_torsion_publ_flag
P2 Pd1 P1 C21 104.5(3) . . . . ?
Cl2 Pd1 P1 C21 -114.2(7) . . . . ?
Cl1 Pd1 P1 C21 -64.4(3) . . . . ?
P2 Pd1 P1 C1 -15.7(4) . . . . ?
Cl2 Pd1 P1 C1 125.6(6) . . . . ?
Cl1 Pd1 P1 C1 175.4(4) . . . . ?
P2 Pd1 P1 C15 -135.1(3) . . . . ?
Cl2 Pd1 P1 C15 6.2(7) . . . . ?
Cl1 Pd1 P1 C15 56.0(4) . . . . ?
P1 Pd1 P2 C33 -122.6(4) . . . . ?
Cl2 Pd1 P2 C33 63.5(4) . . . . ?
Cl1 Pd1 P2 C33 8.2(6) . . . . ?
P1 Pd1 P2 C27 116.5(3) . . . . ?
Cl2 Pd1 P2 C27 -57.4(4) . . . . ?
Cl1 Pd1 P2 C27 -112.7(5) . . . . ?
P1 Pd1 P2 C8 -2.5(4) . . . . ?
Cl2 Pd1 P2 C8 -176.4(4) . . . . ?
Cl1 Pd1 P2 C8 128.3(5) . . . . ?
C41 Cl4 Cl4' Cl6 -26(3) . . . . ?
C41 Cl6 Cl4' Cl4 27(4) . . . . ?
Cl5' Cl6 Cl4' Cl4 56(4) . . . . ?
Cl5' Cl6 Cl4' C41 29.3(10) . . . . ?
C41 Cl5 Cl5' Cl6 -22.4(10) . . . . ?
Cl4' Cl6 Cl5' C41 -34.0(14) . . . . ?
Cl4' Cl6 Cl5' Cl5 -7.5(17) . . . . ?
C41 Cl6 Cl5' Cl5 26.6(11) . . . . ?
C21 P1 C1 C2 -8.7(9) . . . . ?
C15 P1 C1 C2 -118.8(8) . . . . ?
Pd1 P1 C1 C2 115.4(8) . . . . ?
C21 P1 C1 C5 163.0(8) . . . . ?
C15 P1 C1 C5 53.0(9) . . . . ?
Pd1 P1 C1 C5 -72.9(9) . . . . ?
C21 P1 C1 Ru1 -103.1(6) . . . . ?
C15 P1 C1 Ru1 146.9(6) . . . . ?
Pd1 P1 C1 Ru1 21.0(7) . . . . ?
C8 Ru1 C1 C2 -128.9(6) . . . . ?
C12 Ru1 C1 C2 -86.1(6) . . . . ?
C5 Ru1 C1 C2 113.4(8) . . . . ?
C11 Ru1 C1 C2 -55.4(10) . . . . ?
C9 Ru1 C1 C2 -164.8(6) . . . . ?
C3 Ru1 C1 C2 35.2(6) . . . . ?
C4 Ru1 C1 C2 76.8(6) . . . . ?
C10 Ru1 C1 C2 -174.0(18) . . . . ?
C8 Ru1 C1 C5 117.7(6) . . . . ?
C12 Ru1 C1 C5 160.4(6) . . . . ?
C2 Ru1 C1 C5 -113.4(8) . . . . ?
C11 Ru1 C1 C5 -168.8(7) . . . . ?
C9 Ru1 C1 C5 81.8(7) . . . . ?
C3 Ru1 C1 C5 -78.3(6) . . . . ?
C4 Ru1 C1 C5 -36.7(6) . . . . ?
C10 Ru1 C1 C5 73(2) . . . . ?
C8 Ru1 C1 P1 -6.2(7) . . . . ?
C12 Ru1 C1 P1 36.6(7) . . . . ?
C5 Ru1 C1 P1 -123.9(9) . . . . ?
C2 Ru1 C1 P1 122.7(9) . . . . ?
C11 Ru1 C1 P1 67.3(10) . . . . ?
C9 Ru1 C1 P1 -42.1(8) . . . . ?
C3 Ru1 C1 P1 157.8(7) . . . . ?
C4 Ru1 C1 P1 -160.6(7) . . . . ?
C10 Ru1 C1 P1 -51(2) . . . . ?
C5 C1 C2 C3 2.2(11) . . . . ?
P1 C1 C2 C3 175.6(7) . . . . ?
Ru1 C1 C2 C3 -61.1(7) . . . . ?
C5 C1 C2 Ru1 63.3(6) . . . . ?
P1 C1 C2 Ru1 -123.4(7) . . . . ?
C8 Ru1 C2 C3 -168.2(5) . . . . ?
C12 Ru1 C2 C3 -128.5(6) . . . . ?
C1 Ru1 C2 C3 121.4(8) . . . . ?
C5 Ru1 C2 C3 80.7(6) . . . . ?
C11 Ru1 C2 C3 -87.5(6) . . . . ?
C9 Ru1 C2 C3 177.3(15) . . . . ?
C4 Ru1 C2 C3 37.4(5) . . . . ?
C10 Ru1 C2 C3 -60.9(10) . . . . ?
C8 Ru1 C2 C1 70.5(7) . . . . ?
C12 Ru1 C2 C1 110.1(6) . . . . ?
C5 Ru1 C2 C1 -40.7(5) . . . . ?
C11 Ru1 C2 C1 151.1(5) . . . . ?
C9 Ru1 C2 C1 56.0(19) . . . . ?
C3 Ru1 C2 C1 -121.4(8) . . . . ?
C4 Ru1 C2 C1 -83.9(6) . . . . ?
C10 Ru1 C2 C1 177.7(7) . . . . ?
C1 C2 C3 C4 -2.3(11) . . . . ?
Ru1 C2 C3 C4 -61.5(7) . . . . ?
C1 C2 C3 Ru1 59.2(7) . . . . ?
C8 Ru1 C3 C2 35.9(14) . . . . ?
C12 Ru1 C3 C2 69.7(7) . . . . ?
C1 Ru1 C3 C2 -35.9(5) . . . . ?
C5 Ru1 C3 C2 -79.9(6) . . . . ?
C11 Ru1 C3 C2 110.7(6) . . . . ?
C9 Ru1 C3 C2 -178.5(8) . . . . ?
C4 Ru1 C3 C2 -117.5(8) . . . . ?
C10 Ru1 C3 C2 150.2(6) . . . . ?
C8 Ru1 C3 C4 153.4(10) . . . . ?
C12 Ru1 C3 C4 -172.8(5) . . . . ?
C1 Ru1 C3 C4 81.6(6) . . . . ?
C5 Ru1 C3 C4 37.6(5) . . . . ?
C2 Ru1 C3 C4 117.5(8) . . . . ?
C11 Ru1 C3 C4 -131.8(5) . . . . ?
C9 Ru1 C3 C4 -61.0(10) . . . . ?
C10 Ru1 C3 C4 -92.3(6) . . . . ?
C2 C3 C4 C5 1.4(11) . . . . ?
Ru1 C3 C4 C5 -59.0(6) . . . . ?
C2 C3 C4 Ru1 60.4(7) . . . . ?
C8 Ru1 C4 C3 -162.7(7) . . . . ?
C12 Ru1 C4 C3 21.6(15) . . . . ?
C1 Ru1 C4 C3 -80.5(6) . . . . ?
C5 Ru1 C4 C3 -118.2(8) . . . . ?
C2 Ru1 C4 C3 -37.6(5) . . . . ?
C11 Ru1 C4 C3 68.8(7) . . . . ?
C9 Ru1 C4 C3 153.3(5) . . . . ?
C10 Ru1 C4 C3 110.6(6) . . . . ?
C8 Ru1 C4 C5 -44.5(10) . . . . ?
C12 Ru1 C4 C5 139.8(12) . . . . ?
C1 Ru1 C4 C5 37.6(6) . . . . ?
C2 Ru1 C4 C5 80.6(6) . . . . ?
C11 Ru1 C4 C5 -173.1(6) . . . . ?
C9 Ru1 C4 C5 -88.6(6) . . . . ?
C3 Ru1 C4 C5 118.2(8) . . . . ?
C10 Ru1 C4 C5 -131.2(6) . . . . ?
C3 C4 C5 C1 0.0(10) . . . . ?
Ru1 C4 C5 C1 -60.8(6) . . . . ?
C3 C4 C5 C6 -177.2(8) . . . . ?
Ru1 C4 C5 C6 122.0(9) . . . . ?
C3 C4 C5 Ru1 60.8(7) . . . . ?
C2 C1 C5 C4 -1.3(10) . . . . ?
P1 C1 C5 C4 -174.5(7) . . . . ?
Ru1 C1 C5 C4 62.8(6) . . . . ?
C2 C1 C5 C6 175.8(8) . . . . ?
P1 C1 C5 C6 2.6(14) . . . . ?
Ru1 C1 C5 C6 -120.0(9) . . . . ?
C2 C1 C5 Ru1 -64.1(6) . . . . ?
P1 C1 C5 Ru1 122.7(8) . . . . ?
C8 Ru1 C5 C4 160.0(5) . . . . ?
C12 Ru1 C5 C4 -158.4(8) . . . . ?
C1 Ru1 C5 C4 -119.0(8) . . . . ?
C2 Ru1 C5 C4 -79.2(6) . . . . ?
C11 Ru1 C5 C4 29(2) . . . . ?
C9 Ru1 C5 C4 115.9(6) . . . . ?
C3 Ru1 C5 C4 -36.9(6) . . . . ?
C10 Ru1 C5 C4 75.5(8) . . . . ?
C8 Ru1 C5 C1 -81.0(6) . . . . ?
C12 Ru1 C5 C1 -39.4(11) . . . . ?
C2 Ru1 C5 C1 39.8(5) . . . . ?
C11 Ru1 C5 C1 148(2) . . . . ?
C9 Ru1 C5 C1 -125.1(6) . . . . ?
C3 Ru1 C5 C1 82.1(6) . . . . ?
C4 Ru1 C5 C1 119.0(8) . . . . ?
C10 Ru1 C5 C1 -165.4(6) . . . . ?
C8 Ru1 C5 C6 38.8(9) . . . . ?
C12 Ru1 C5 C6 80.4(12) . . . . ?
C1 Ru1 C5 C6 119.8(11) . . . . ?
C2 Ru1 C5 C6 159.5(10) . . . . ?
C11 Ru1 C5 C6 -92(2) . . . . ?
C9 Ru1 C5 C6 -5.4(10) . . . . ?
C3 Ru1 C5 C6 -158.1(10) . . . . ?
C4 Ru1 C5 C6 -121.2(11) . . . . ?
C10 Ru1 C5 C6 -45.7(11) . . . . ?
C7 O1 C6 O2 -0.8(13) . . . . ?
C7 O1 C6 C5 175.7(8) . . . . ?
C4 C5 C6 O2 -167.8(9) . . . . ?
C1 C5 C6 O2 15.4(14) . . . . ?
Ru1 C5 C6 O2 -74.1(12) . . . . ?
C4 C5 C6 O1 15.6(12) . . . . ?
C1 C5 C6 O1 -161.2(8) . . . . ?
Ru1 C5 C6 O1 109.4(8) . . . . ?
C6 O1 C7 C39 -85.1(12) . . . . ?
C33 P2 C8 C9 -119.7(8) . . . . ?
C27 P2 C8 C9 -9.6(8) . . . . ?
Pd1 P2 C8 C9 114.4(7) . . . . ?
C33 P2 C8 C12 49.8(8) . . . . ?
C27 P2 C8 C12 159.9(8) . . . . ?
Pd1 P2 C8 C12 -76.1(8) . . . . ?
C33 P2 C8 Ru1 143.5(6) . . . . ?
C27 P2 C8 Ru1 -106.4(6) . . . . ?
Pd1 P2 C8 Ru1 17.6(7) . . . . ?
C12 Ru1 C8 C9 114.6(7) . . . . ?
C1 Ru1 C8 C9 -136.1(5) . . . . ?
C5 Ru1 C8 C9 -94.5(6) . . . . ?
C2 Ru1 C8 C9 -174.6(5) . . . . ?
C11 Ru1 C8 C9 76.6(6) . . . . ?
C3 Ru1 C8 C9 158.0(11) . . . . ?
C4 Ru1 C8 C9 -63.5(9) . . . . ?
C10 Ru1 C8 C9 35.6(6) . . . . ?
C1 Ru1 C8 C12 109.2(5) . . . . ?
C5 Ru1 C8 C12 150.9(5) . . . . ?
C2 Ru1 C8 C12 70.7(6) . . . . ?
C11 Ru1 C8 C12 -38.0(5) . . . . ?
C9 Ru1 C8 C12 -114.6(7) . . . . ?
C3 Ru1 C8 C12 43.4(13) . . . . ?
C4 Ru1 C8 C12 -178.2(7) . . . . ?
C10 Ru1 C8 C12 -79.0(6) . . . . ?
C12 Ru1 C8 P2 -123.4(8) . . . . ?
C1 Ru1 C8 P2 -14.1(6) . . . . ?
C5 Ru1 C8 P2 27.5(7) . . . . ?
C2 Ru1 C8 P2 -52.6(7) . . . . ?
C11 Ru1 C8 P2 -161.4(7) . . . . ?
C9 Ru1 C8 P2 122.0(8) . . . . ?
C3 Ru1 C8 P2 -80.0(13) . . . . ?
C4 Ru1 C8 P2 58.5(10) . . . . ?
C10 Ru1 C8 P2 157.6(7) . . . . ?
C12 C8 C9 C10 2.6(10) . . . . ?
P2 C8 C9 C10 174.0(6) . . . . ?
Ru1 C8 C9 C10 -60.6(7) . . . . ?
C12 C8 C9 Ru1 63.2(6) . . . . ?
P2 C8 C9 Ru1 -125.4(6) . . . . ?
C8 Ru1 C9 C10 119.7(8) . . . . ?
C12 Ru1 C9 C10 79.3(6) . . . . ?
C1 Ru1 C9 C10 -177.2(6) . . . . ?
C5 Ru1 C9 C10 -132.2(6) . . . . ?
C2 Ru1 C9 C10 138.0(15) . . . . ?
C11 Ru1 C9 C10 35.7(6) . . . . ?
C3 Ru1 C9 C10 -45.9(12) . . . . ?
C4 Ru1 C9 C10 -87.8(7) . . . . ?
C12 Ru1 C9 C8 -40.4(5) . . . . ?
C1 Ru1 C9 C8 63.1(7) . . . . ?
C5 Ru1 C9 C8 108.2(6) . . . . ?
C2 Ru1 C9 C8 18.3(19) . . . . ?
C11 Ru1 C9 C8 -83.9(6) . . . . ?
C3 Ru1 C9 C8 -165.6(8) . . . . ?
C4 Ru1 C9 C8 152.5(5) . . . . ?
C10 Ru1 C9 C8 -119.7(8) . . . . ?
C8 C9 C10 C11 -2.1(11) . . . . ?
Ru1 C9 C10 C11 -59.7(7) . . . . ?
C8 C9 C10 Ru1 57.7(6) . . . . ?
C8 Ru1 C10 C11 83.1(7) . . . . ?
C12 Ru1 C10 C11 38.3(6) . . . . ?
C1 Ru1 C10 C11 131.4(19) . . . . ?
C5 Ru1 C10 C11 -166.9(6) . . . . ?
C2 Ru1 C10 C11 -40.7(11) . . . . ?
C9 Ru1 C10 C11 120.1(9) . . . . ?
C3 Ru1 C10 C11 -80.7(7) . . . . ?
C4 Ru1 C10 C11 -124.2(6) . . . . ?
C8 Ru1 C10 C9 -37.0(6) . . . . ?
C12 Ru1 C10 C9 -81.8(6) . . . . ?
C1 Ru1 C10 C9 11(2) . . . . ?
C5 Ru1 C10 C9 73.0(8) . . . . ?
C2 Ru1 C10 C9 -160.8(7) . . . . ?
C11 Ru1 C10 C9 -120.1(9) . . . . ?
C3 Ru1 C10 C9 159.2(6) . . . . ?
C4 Ru1 C10 C9 115.7(6) . . . . ?
C9 C10 C11 C12 0.7(11) . . . . ?
Ru1 C10 C11 C12 -59.5(6) . . . . ?
C9 C10 C11 Ru1 60.1(7) . . . . ?
C8 Ru1 C11 C10 -78.7(6) . . . . ?
C12 Ru1 C11 C10 -117.8(9) . . . . ?
C1 Ru1 C11 C10 -164.6(7) . . . . ?
C5 Ru1 C11 C10 57(2) . . . . ?
C2 Ru1 C11 C10 159.3(6) . . . . ?
C9 Ru1 C11 C10 -35.9(6) . . . . ?
C3 Ru1 C11 C10 118.2(6) . . . . ?
C4 Ru1 C11 C10 80.5(8) . . . . ?
C8 Ru1 C11 C12 39.1(6) . . . . ?
C1 Ru1 C11 C12 -46.8(10) . . . . ?
C5 Ru1 C11 C12 174.5(19) . . . . ?
C2 Ru1 C11 C12 -82.9(7) . . . . ?
C9 Ru1 C11 C12 82.0(6) . . . . ?
C3 Ru1 C11 C12 -124.0(6) . . . . ?
C4 Ru1 C11 C12 -161.7(6) . . . . ?
C10 Ru1 C11 C12 117.8(9) . . . . ?
C10 C11 C12 C8 1.0(10) . . . . ?
Ru1 C11 C12 C8 -61.5(6) . . . . ?
C10 C11 C12 C13 174.9(9) . . . . ?
Ru1 C11 C12 C13 112.4(10) . . . . ?
C10 C11 C12 Ru1 62.5(7) . . . . ?
C9 C8 C12 C11 -2.2(10) . . . . ?
P2 C8 C12 C11 -173.2(6) . . . . ?
Ru1 C8 C12 C11 63.7(6) . . . . ?
C9 C8 C12 C13 -176.3(9) . . . . ?
P2 C8 C12 C13 12.7(13) . . . . ?
Ru1 C8 C12 C13 -110.4(9) . . . . ?
C9 C8 C12 Ru1 -65.9(6) . . . . ?
P2 C8 C12 Ru1 123.1(6) . . . . ?
C8 Ru1 C12 C11 -116.7(8) . . . . ?
C1 Ru1 C12 C11 155.3(6) . . . . ?
C5 Ru1 C12 C11 -177.8(8) . . . . ?
C2 Ru1 C12 C11 114.3(6) . . . . ?
C9 Ru1 C12 C11 -77.8(6) . . . . ?
C3 Ru1 C12 C11 77.0(7) . . . . ?
C4 Ru1 C12 C11 60.5(15) . . . . ?
C10 Ru1 C12 C11 -36.4(6) . . . . ?
C1 Ru1 C12 C8 -88.0(6) . . . . ?
C5 Ru1 C12 C8 -61.1(10) . . . . ?
C2 Ru1 C12 C8 -129.0(5) . . . . ?
C11 Ru1 C12 C8 116.7(8) . . . . ?
C9 Ru1 C12 C8 38.9(5) . . . . ?
C3 Ru1 C12 C8 -166.3(4) . . . . ?
C4 Ru1 C12 C8 177.2(11) . . . . ?
C10 Ru1 C12 C8 80.3(5) . . . . ?
C8 Ru1 C12 C13 119.5(10) . . . . ?
C1 Ru1 C12 C13 31.5(9) . . . . ?
C5 Ru1 C12 C13 58.4(13) . . . . ?
C2 Ru1 C12 C13 -9.5(9) . . . . ?
C11 Ru1 C12 C13 -123.8(11) . . . . ?
C9 Ru1 C12 C13 158.4(9) . . . . ?
C3 Ru1 C12 C13 -46.7(9) . . . . ?
C4 Ru1 C12 C13 -63.2(16) . . . . ?
C10 Ru1 C12 C13 -160.2(10) . . . . ?
C14 O4 C13 O3 0.7(17) . . . . ?
C14 O4 C13 C12 -179.2(10) . . . . ?
C11 C12 C13 O3 -173.7(10) . . . . ?
C8 C12 C13 O3 -0.7(17) . . . . ?
Ru1 C12 C13 O3 -84.4(13) . . . . ?
C11 C12 C13 O4 6.2(14) . . . . ?
C8 C12 C13 O4 179.2(8) . . . . ?
Ru1 C12 C13 O4 95.5(9) . . . . ?
C13 O4 C14 C40 103.2(18) . . . . ?
C21 P1 C15 C20 121.5(9) . . . . ?
C1 P1 C15 C20 -132.9(9) . . . . ?
Pd1 P1 C15 C20 -0.5(10) . . . . ?
C21 P1 C15 C16 -63.1(9) . . . . ?
C1 P1 C15 C16 42.5(9) . . . . ?
Pd1 P1 C15 C16 174.9(7) . . . . ?
C20 C15 C16 C17 -2.3(15) . . . . ?
P1 C15 C16 C17 -178.0(8) . . . . ?
C15 C16 C17 C18 1.9(18) . . . . ?
C16 C17 C18 C19 -2.0(19) . . . . ?
C17 C18 C19 C20 3(2) . . . . ?
C18 C19 C20 C15 -3.1(18) . . . . ?
C16 C15 C20 C19 2.8(15) . . . . ?
P1 C15 C20 C19 178.4(9) . . . . ?
C1 P1 C21 C22 126.8(8) . . . . ?
C15 P1 C21 C22 -129.5(8) . . . . ?
Pd1 P1 C21 C22 -5.5(9) . . . . ?
C1 P1 C21 C26 -50.1(9) . . . . ?
C15 P1 C21 C26 53.7(9) . . . . ?
Pd1 P1 C21 C26 177.6(7) . . . . ?
C26 C21 C22 C23 -3.1(15) . . . . ?
P1 C21 C22 C23 179.8(9) . . . . ?
C21 C22 C23 C24 5.1(18) . . . . ?
C22 C23 C24 C25 -4(2) . . . . ?
C23 C24 C25 C26 2(2) . . . . ?
C24 C25 C26 C21 0.3(19) . . . . ?
C22 C21 C26 C25 0.4(16) . . . . ?
P1 C21 C26 C25 177.3(9) . . . . ?
C33 P2 C27 C28 -173.1(8) . . . . ?
C8 P2 C27 C28 82.5(8) . . . . ?
Pd1 P2 C27 C28 -49.2(9) . . . . ?
C33 P2 C27 C32 14.6(10) . . . . ?
C8 P2 C27 C32 -89.7(9) . . . . ?
Pd1 P2 C27 C32 138.5(8) . . . . ?
C32 C27 C28 C29 1.6(16) . . . . ?
P2 C27 C28 C29 -171.6(9) . . . . ?
C27 C28 C29 C30 -1(2) . . . . ?
C28 C29 C30 C31 1(2) . . . . ?
C29 C30 C31 C32 0(2) . . . . ?
C30 C31 C32 C27 0.0(19) . . . . ?
C28 C27 C32 C31 -0.8(15) . . . . ?
P2 C27 C32 C31 171.7(9) . . . . ?
C27 P2 C33 C34 124.5(11) . . . . ?
C8 P2 C33 C34 -131.0(11) . . . . ?
Pd1 P2 C33 C34 1.4(12) . . . . ?
C27 P2 C33 C38 -63.3(10) . . . . ?
C8 P2 C33 C38 41.1(10) . . . . ?
Pd1 P2 C33 C38 173.6(8) . . . . ?
C38 C33 C34 C35 -1(2) . . . . ?
P2 C33 C34 C35 171.5(13) . . . . ?
C33 C34 C35 C36 4(3) . . . . ?
C34 C35 C36 C37 -5(3) . . . . ?
C35 C36 C37 C38 4(3) . . . . ?
C36 C37 C38 C33 -1(2) . . . . ?
C34 C33 C38 C37 -0.9(18) . . . . ?
P2 C33 C38 C37 -173.5(11) . . . . ?
Cl4 Cl4' C41 Cl5' 138(2) . . . . ?
Cl6 Cl4' C41 Cl5' -56(2) . . . . ?
Cl4 Cl4' C41 Cl5 64(2) . . . . ?
Cl6 Cl4' C41 Cl5 -129.3(19) . . . . ?
Cl4 Cl4' C41 Cl3 -80.3(17) . . . . ?
Cl6 Cl4' C41 Cl3 86.0(17) . . . . ?
Cl6 Cl4' C41 Cl4 166.3(18) . . . . ?
Cl4 Cl4' C41 Cl6 -166.3(18) . . . . ?
Cl5 Cl5' C41 Cl4' -108(2) . . . . ?
Cl6 Cl5' C41 Cl4' 41.6(17) . . . . ?
Cl6 Cl5' C41 Cl5 149.7(13) . . . . ?
Cl5 Cl5' C41 Cl3 104.8(15) . . . . ?
Cl6 Cl5' C41 Cl3 -105.5(12) . . . . ?
Cl5 Cl5' C41 Cl4 -52(2) . . . . ?
Cl6 Cl5' C41 Cl4 98(2) . . . . ?
Cl5 Cl5' C41 Cl6 -149.7(13) . . . . ?
Cl5' Cl5 C41 Cl4' 114(2) . . . . ?
Cl5' Cl5 C41 Cl3 -97.5(13) . . . . ?
Cl5' Cl5 C41 Cl4 153.5(13) . . . . ?
Cl5' Cl5 C41 Cl6 48(2) . . . . ?
Cl4' Cl4 C41 Cl5' -84(3) . . . . ?
Cl4' Cl4 C41 Cl5 -128.0(17) . . . . ?
Cl4' Cl4 C41 Cl3 119.3(17) . . . . ?
Cl4' Cl4 C41 Cl6 11.0(15) . . . . ?
Cl5' Cl6 C41 Cl4' -136.0(18) . . . . ?
Cl4' Cl6 C41 Cl5' 136.0(18) . . . . ?
Cl4' Cl6 C41 Cl5 95(2) . . . . ?
Cl5' Cl6 C41 Cl5 -41(2) . . . . ?
Cl4' Cl6 C41 Cl3 -118.2(15) . . . . ?
Cl5' Cl6 C41 Cl3 105.8(13) . . . . ?
Cl4' Cl6 C41 Cl4 -9.6(13) . . . . ?
Cl5' Cl6 C41 Cl4 -145.6(14) . . . . ?
